data_7241612
loop_
_publ_author_name
'Ma, Xiaoyu'
'Zhu, Bingqing'
'Yang, Zeen'
'Jiang, Yuhang'
'Mei, Xuefeng'

_publ_section_title
;
 Stabilizing photo-sensitive colchicine through rebalancing electron
 distribution of the reactive tropolone ring
;
_journal_issue 1
_journal_name_full CrystEngComm
_journal_page_first 30
_journal_page_last 34
_journal_paper_doi 10.1039/D0CE01551B
_journal_volume 23
_journal_year 2021
_chemical_formula_moiety 'C7 H7 O3 S, C7 H7 O'
_chemical_formula_sum 'C14 H14 O4 S'
_chemical_formula_weight 278.31
_space_group_crystal_system monoclinic
_space_group_IT_number 14
_space_group_name_Hall '-P 2yn'
_space_group_name_H-M_alt 'P 1 21/n 1'
_atom_sites_solution_hydrogens geom
_audit_creation_date 2020-11-12
_audit_creation_method
;
Olex2 1.2
(compiled 2018.05.29 svn.r3508 for OlexSys, GUI svn.r5506)
;
_audit_update_record
;
2020-11-13 deposited with the CCDC.	2020-11-23 downloaded from the CCDC.
;
_cell_angle_alpha 90
_cell_angle_beta 101.4270(10)
_cell_angle_gamma 90
_cell_formula_units_Z 4
_cell_length_a 9.5417(4)
_cell_length_b 10.8327(3)
_cell_length_c 12.7884(5)
_cell_measurement_reflns_used 4081
_cell_measurement_temperature 170(2)
_cell_measurement_theta_max 26.366
_cell_measurement_theta_min 2.485
_cell_volume 1295.64(8)
_computing_cell_refinement 'SAINT V8.38A (?, 2016)'
_computing_data_reduction 'SAINT V8.38A (?, 2016)'
_computing_molecular_graphics 'Olex2 (Dolomanov et al., 2009)'
_computing_publication_material 'Olex2 (Dolomanov et al., 2009)'
_computing_structure_refinement 'ShelXL (Sheldrick, 2015)'
_computing_structure_solution 'ShelXT (Sheldrick, 2015)'
_diffrn_ambient_temperature 170.0
_diffrn_measured_fraction_theta_full 0.992
_diffrn_measured_fraction_theta_max 0.987
_diffrn_measurement_device_type 'Bruker APEX-II CCD'
_diffrn_measurement_method '\f and \w scans'
_diffrn_radiation_type MoK\a
_diffrn_radiation_wavelength 0.71073
_diffrn_reflns_av_R_equivalents 0.0338
_diffrn_reflns_av_unetI/netI 0.0315
_diffrn_reflns_Laue_measured_fraction_full 0.992
_diffrn_reflns_Laue_measured_fraction_max 0.987
_diffrn_reflns_limit_h_max 11
_diffrn_reflns_limit_h_min -11
_diffrn_reflns_limit_k_max 13
_diffrn_reflns_limit_k_min -13
_diffrn_reflns_limit_l_max 15
_diffrn_reflns_limit_l_min -16
_diffrn_reflns_number 10367
_diffrn_reflns_point_group_measured_fraction_full 0.992
_diffrn_reflns_point_group_measured_fraction_max 0.987
_diffrn_reflns_theta_full 25.242
_diffrn_reflns_theta_max 26.446
_diffrn_reflns_theta_min 2.485
_diffrn_standards_number 0
_exptl_absorpt_coefficient_mu 0.257
_exptl_absorpt_correction_T_max 0.7454
_exptl_absorpt_correction_T_min 0.6759
_exptl_absorpt_correction_type multi-scan
_exptl_absorpt_process_details
'SADABS-2016/2 (Bruker,2016/2) was used for absorption correction. wR2(int) was 0.0786 before and 0.0413 after correction. The Ratio of minimum to maximum transmission is 0.9068. The \l/2 correction factor is Not present.'
_exptl_crystal_colour 'clear light colourless'
_exptl_crystal_colour_lustre clear
_exptl_crystal_colour_modifier light
_exptl_crystal_colour_primary colourless
_exptl_crystal_density_diffrn 1.427
_exptl_crystal_description block
_exptl_crystal_F_000 584
_exptl_crystal_size_max 0.1
_exptl_crystal_size_mid 0.1
_exptl_crystal_size_min 0.1
_refine_diff_density_max 0.255
_refine_diff_density_min -0.283
_refine_diff_density_rms 0.041
_refine_ls_extinction_method none
_refine_ls_goodness_of_fit_ref 1.047
_refine_ls_hydrogen_treatment constr
_refine_ls_matrix_type full
_refine_ls_number_parameters 174
_refine_ls_number_reflns 2632
_refine_ls_number_restraints 0
_refine_ls_restrained_S_all 1.047
_refine_ls_R_factor_all 0.0506
_refine_ls_R_factor_gt 0.0371
_refine_ls_shift/su_max 0.001
_refine_ls_shift/su_mean 0.000
_refine_ls_structure_factor_coef Fsqd
_refine_ls_weighting_details 'w=1/[\s^2^(Fo^2^)+(0.0433P)^2^+0.4920P] where P=(Fo^2^+2Fc^2^)/3'
_refine_ls_weighting_scheme calc
_refine_ls_wR_factor_gt 0.0890
_refine_ls_wR_factor_ref 0.0982
_reflns_Friedel_coverage 0.000
_reflns_number_gt 2138
_reflns_number_total 2632
_reflns_threshold_expression 'I > 2\s(I)'
_cod_data_source_file d0ce01551b2.cif
_cod_data_source_block mm
_cod_depositor_comments 'Adding full bibliography for 7241604--7241616.cif.'
_cod_database_code 7241612
_shelx_shelxl_version_number 2014/7
_shelx_space_group_comment
;
The symmetry employed for this shelxl refinement is uniquely defined
by the following loop, which should always be used as a source of
symmetry information in preference to the above space-group names.
They are only intended as comments.
;
_shelx_estimated_absorpt_t_max 0.975
_shelx_estimated_absorpt_t_min 0.975
_olex2_refinement_description
;
1. Fixed Uiso
 At 1.2 times of:
  All C(H) groups
 At 1.5 times of:
  All C(H,H,H) groups, All O(H) groups
2.a Aromatic/amide H refined with riding coordinates:
 C13(H13), C12(H12), C9(H9), C10(H10), C2(H2), C7(H7), C6(H6), C5(H5), C4(H4),
 C3(H3)
2.b Idealised Me refined as rotating group:
 C14(H14A,H14B,H14C)
2.c Idealised tetrahedral OH refined as rotating group:
 O1(H1)
;
_olex2_submission_special_instructions 'No special instructions were received'

loop_
_space_group_symop_operation_xyz
'x, y, z'
'-x+1/2, y+1/2, -z+1/2'
'-x, -y, -z'
'x-1/2, -y-1/2, z-1/2'

loop_
_atom_site_label
_atom_site_type_symbol
_atom_site_fract_x
_atom_site_fract_y
_atom_site_fract_z
_atom_site_U_iso_or_equiv
_atom_site_adp_type
_atom_site_occupancy
_atom_site_site_symmetry_order
_atom_site_calc_flag
_atom_site_refinement_flags_posn
_atom_site_refinement_flags_adp
_atom_site_refinement_flags_occupancy
_atom_site_disorder_assembly
_atom_site_disorder_group
S1 S 0.58742(5) 0.68010(4) 0.70362(4) 0.03165(15) Uani 1 1 d . . . . .
O1 O 0.30772(14) 0.45527(12) 0.64743(11) 0.0435(3) Uani 1 1 d . . . . .
H1 H 0.3776 0.4987 0.6391 0.065 Uiso 1 1 calc GR . . . .
O3 O 0.61934(14) 0.61181(13) 0.80222(10) 0.0447(4) Uani 1 1 d . . . . .
O2 O 0.49629(15) 0.60771(15) 0.61934(10) 0.0504(4) Uani 1 1 d . . . . .
O4 O 0.53166(17) 0.80168(13) 0.71281(15) 0.0611(5) Uani 1 1 d . . . . .
C13 C 0.80353(18) 0.81364(16) 0.64365(13) 0.0303(4) Uani 1 1 d . . . . .
H13 H 0.7532 0.8854 0.6578 0.036 Uiso 1 1 calc R . . . .
C8 C 0.75011(18) 0.69729(15) 0.65827(13) 0.0277(4) Uani 1 1 d . . . . .
C12 C 0.93129(19) 0.82424(17) 0.60811(13) 0.0340(4) Uani 1 1 d . . . . .
H12 H 0.9674 0.9040 0.5976 0.041 Uiso 1 1 calc R . . . .
C1 C 0.33693(18) 0.33871(17) 0.63566(13) 0.0313(4) Uani 1 1 d . . . . .
C11 C 1.00759(19) 0.72076(18) 0.58748(13) 0.0350(4) Uani 1 1 d . . . . .
C9 C 0.82550(19) 0.59261(16) 0.63976(13) 0.0337(4) Uani 1 1 d . . . . .
H9 H 0.7895 0.5129 0.6506 0.040 Uiso 1 1 calc R . . . .
C10 C 0.95331(19) 0.60514(18) 0.60547(14) 0.0368(4) Uani 1 1 d . . . . .
H10 H 1.0053 0.5333 0.5939 0.044 Uiso 1 1 calc R . . . .
C2 C 0.4680(2) 0.30529(19) 0.60818(14) 0.0373(4) Uani 1 1 d . . . . .
H2 H 0.5259 0.3718 0.5934 0.045 Uiso 1 1 calc R . . . .
C7 C 0.22784(19) 0.25745(17) 0.65195(13) 0.0337(4) Uani 1 1 d . . . . .
H7 H 0.1431 0.2957 0.6645 0.040 Uiso 1 1 calc R . . . .
C14 C 1.1440(2) 0.7327(2) 0.54642(16) 0.0484(5) Uani 1 1 d . . . . .
H14A H 1.1364 0.8027 0.4971 0.073 Uiso 1 1 calc GR . . . .
H14B H 1.1607 0.6568 0.5090 0.073 Uiso 1 1 calc GR . . . .
H14C H 1.2240 0.7465 0.6064 0.073 Uiso 1 1 calc GR . . . .
C6 C 0.2270(2) 0.13137(18) 0.65218(14) 0.0405(4) Uani 1 1 d . . . . .
H6 H 0.1406 0.0946 0.6629 0.049 Uiso 1 1 calc R . . . .
C5 C 0.3347(2) 0.04824(19) 0.63902(15) 0.0465(5) Uani 1 1 d . . . . .
H5 H 0.3143 -0.0367 0.6470 0.056 Uiso 1 1 calc R . . . .
C4 C 0.4650(2) 0.0743(2) 0.61614(15) 0.0464(5) Uani 1 1 d . . . . .
H4 H 0.5242 0.0052 0.6104 0.056 Uiso 1 1 calc R . . . .
C3 C 0.5227(2) 0.1896(2) 0.60006(15) 0.0440(5) Uani 1 1 d . . . . .
H3 H 0.6136 0.1874 0.5805 0.053 Uiso 1 1 calc R . . . .

loop_
_atom_site_aniso_label
_atom_site_aniso_U_11
_atom_site_aniso_U_22
_atom_site_aniso_U_33
_atom_site_aniso_U_23
_atom_site_aniso_U_13
_atom_site_aniso_U_12
S1 0.0298(2) 0.0245(2) 0.0430(3) 0.00247(17) 0.01315(19) 0.00011(16)
O1 0.0365(7) 0.0383(8) 0.0587(9) -0.0083(6) 0.0166(7) -0.0059(6)
O3 0.0450(8) 0.0533(9) 0.0392(7) 0.0086(6) 0.0164(6) -0.0001(6)
O2 0.0405(8) 0.0657(10) 0.0446(8) -0.0014(7) 0.0076(6) -0.0209(7)
O4 0.0513(9) 0.0289(8) 0.1174(14) 0.0096(8) 0.0512(9) 0.0087(6)
C13 0.0289(9) 0.0284(9) 0.0333(9) 0.0008(7) 0.0053(7) 0.0016(7)
C8 0.0264(8) 0.0281(8) 0.0290(8) 0.0007(7) 0.0062(7) 0.0013(6)
C12 0.0303(9) 0.0364(10) 0.0343(9) 0.0047(7) 0.0045(7) -0.0049(7)
C1 0.0291(9) 0.0370(10) 0.0277(8) -0.0030(7) 0.0056(7) 0.0008(7)
C11 0.0267(9) 0.0499(11) 0.0281(9) 0.0037(8) 0.0048(7) 0.0037(8)
C9 0.0359(10) 0.0280(9) 0.0377(9) 0.0015(7) 0.0087(8) 0.0039(7)
C10 0.0346(9) 0.0401(10) 0.0361(9) 0.0012(8) 0.0079(8) 0.0104(8)
C2 0.0318(10) 0.0485(11) 0.0332(9) 0.0007(8) 0.0103(8) -0.0010(8)
C7 0.0274(9) 0.0421(10) 0.0322(9) -0.0011(8) 0.0074(7) 0.0001(8)
C14 0.0348(11) 0.0678(15) 0.0454(11) 0.0042(10) 0.0147(9) 0.0015(10)
C6 0.0403(10) 0.0445(11) 0.0372(10) 0.0032(8) 0.0089(8) -0.0043(9)
C5 0.0573(13) 0.0381(11) 0.0439(11) 0.0068(9) 0.0095(10) 0.0059(9)
C4 0.0519(13) 0.0467(12) 0.0402(11) 0.0050(9) 0.0084(9) 0.0197(10)
C3 0.0328(10) 0.0630(14) 0.0375(10) 0.0012(9) 0.0103(8) 0.0119(9)

loop_
_atom_type_symbol
_atom_type_description
_atom_type_scat_dispersion_real
_atom_type_scat_dispersion_imag
_atom_type_scat_source
C C 0.0033 0.0016 'International Tables Vol C Tables 4.2.6.8 and 6.1.1.4'
H H 0.0000 0.0000 'International Tables Vol C Tables 4.2.6.8 and 6.1.1.4'
O O 0.0106 0.0060 'International Tables Vol C Tables 4.2.6.8 and 6.1.1.4'
S S 0.1246 0.1234 'International Tables Vol C Tables 4.2.6.8 and 6.1.1.4'

loop_
_geom_angle_atom_site_label_1
_geom_angle_atom_site_label_2
_geom_angle_atom_site_label_3
_geom_angle
_geom_angle_site_symmetry_1
_geom_angle_site_symmetry_3
_geom_angle_publ_flag
O3 S1 O2 111.06(9) . . ?
O3 S1 C8 107.06(8) . . ?
O2 S1 C8 104.21(8) . . ?
O4 S1 O3 114.66(10) . . ?
O4 S1 O2 112.02(10) . . ?
O4 S1 C8 107.08(8) . . ?
C8 C13 C12 119.33(16) . . ?
C13 C8 S1 120.62(13) . . ?
C13 C8 C9 120.20(16) . . ?
C9 C8 S1 119.16(13) . . ?
C13 C12 C11 121.51(17) . . ?
O1 C1 C2 119.71(16) . . ?
O1 C1 C7 113.91(16) . . ?
C7 C1 C2 126.38(17) . . ?
C12 C11 C10 117.92(17) . . ?
C12 C11 C14 121.28(18) . . ?
C10 C11 C14 120.80(18) . . ?
C10 C9 C8 119.58(17) . . ?
C9 C10 C11 121.43(17) . . ?
C3 C2 C1 128.54(19) . . ?
C6 C7 C1 129.01(18) . . ?
C7 C6 C5 129.63(19) . . ?
C4 C5 C6 127.9(2) . . ?
C5 C4 C3 128.36(19) . . ?
C2 C3 C4 129.80(19) . . ?

loop_
_geom_bond_atom_site_label_1
_geom_bond_atom_site_label_2
_geom_bond_distance
_geom_bond_site_symmetry_2
_geom_bond_publ_flag
S1 O3 1.4414(13) . ?
S1 O2 1.4701(14) . ?
S1 O4 1.4340(14) . ?
S1 C8 1.7714(18) . ?
O1 C1 1.308(2) . ?
C13 C8 1.386(2) . ?
C13 C12 1.388(3) . ?
C8 C9 1.388(2) . ?
C12 C11 1.390(3) . ?
C1 C2 1.412(3) . ?
C1 C7 1.410(3) . ?
C11 C10 1.392(3) . ?
C11 C14 1.503(3) . ?
C9 C10 1.382(3) . ?
C2 C3 1.370(3) . ?
C7 C6 1.366(3) . ?
C6 C5 1.401(3) . ?
C5 C4 1.362(3) . ?
C4 C3 1.396(3) . ?
